data_1527888
loop_
_publ_author_name
'Norrby, L.J.'
'Franzen, H.F.'

_publ_section_title
;
 Refinement of the Crystal Structure of Nonstoichiometric Ti2+X S4
;
_journal_name_full 'Journal of Solid State Chemistry'
_journal_page_first 36
_journal_page_last 41
_journal_volume 2
_journal_year 1970
_chemical_formula_sum 'S4 Ti2.45'
_chemical_name_systematic 'Ti2.45 S4'
_space_group_IT_number 186
_symmetry_space_group_name_Hall 'P 6c -2c'
_symmetry_space_group_name_H-M 'P 63 m c'
_cell_angle_alpha 90
_cell_angle_beta 90
_cell_angle_gamma 120
_cell_formula_units_Z 1
_cell_length_a 3.4198
_cell_length_b 3.4198
_cell_length_c 11.444
_cell_volume 115.907
_citation_journal_id_ASTM JSSCBI
_cod_data_source_file Norrby_JSSCBI_1970_1945.cif
_cod_data_source_block S4Ti2.45
_cod_original_cell_volume 115.9071
_cod_database_code 1527888

loop_
_symmetry_equiv_pos_as_xyz
x,y,z
x-y,x,z+1/2
-y,x-y,z
-x,-y,z+1/2
-x+y,-x,z
y,-x+y,z+1/2
y,x,z+1/2
-x+y,y,z
-x,-x+y,z+1/2
-y,-x,z
x-y,-y,z+1/2
x,x-y,z

loop_
_atom_site_label
_atom_site_type_symbol
_atom_site_fract_x
_atom_site_fract_y
_atom_site_fract_z
_atom_site_occupancy
_atom_site_U_iso_or_equiv
Ti2 Ti 0.3333 0.6667 0.01551 0.2273 0.0
S1 S 0.3333 0.6667 0.37711 1 0.0
S2 S 0 0 0.12461 1 0.0
Ti1 Ti 0.3333 0.6667 0.75 1 0.0
